data_2207899
loop_
_publ_author_name
'Shu-Sheng Zhang'
'Jun Wan'
'Chun-Li Li'
'Xue-Mei Li'
'Ping-Kai Ouyang'

_publ_section_title
;
 2-(2-Fluoro-5-methylphenyl)-2-oxo-1-(1<i>H</i>-1,2,4-triazol-1-yl)ethyl
 morpholine-4-carbodithioate
;
_journal_coeditor_code SJ6189
_journal_issue 1
_journal_name_full 'Acta Crystallographica Section E'
_journal_page_first o358
_journal_page_last o359
_journal_paper_doi 10.1107/S1600536805042029
_journal_volume 62
_journal_year 2006
_chemical_formula_iupac 'C16 H17 F N4 O2 S2'
_chemical_formula_moiety 'C16 H17 F N4 O2 S2'
_chemical_formula_sum 'C16 H17 F N4 O2 S2'
_chemical_formula_weight 380.46
_chemical_name_systematic
;
2-(2-Fluoro-5-methylphenyl)-2-oxo-1-(1H-1,2,4-triazol-1-yl)ethyl
morpholine-4-carbodithioate
;
_space_group_IT_number 2
_symmetry_cell_setting triclinic
_symmetry_space_group_name_Hall '-P 1'
_symmetry_space_group_name_H-M 'P -1'
_atom_sites_solution_hydrogens geom
_atom_sites_solution_primary direct
_atom_sites_solution_secondary difmap
_audit_creation_method SHELXL-97
_cell_angle_alpha 98.200(3)
_cell_angle_beta 92.649(4)
_cell_angle_gamma 109.900(3)
_cell_formula_units_Z 2
_cell_length_a 6.7311(13)
_cell_length_b 7.7910(15)
_cell_length_c 18.107(4)
_cell_measurement_reflns_used 1446
_cell_measurement_temperature 293(2)
_cell_measurement_theta_max 25.9
_cell_measurement_theta_min 2.3
_cell_volume 879.1(3)
_computing_cell_refinement 'SAINT (Siemens, 1996)'
_computing_data_collection 'SMART (Siemens, 1996)'
_computing_data_reduction SAINT
_computing_molecular_graphics SHELXTL
_computing_publication_material
;
SHELXTL, PARST (Nardelli, 1995) and PLATON (Spek, 2003)
;
_computing_structure_refinement SHELXTL
_computing_structure_solution 'SHELXTL (Sheldrick, 1997)'
_diffrn_ambient_temperature 293(2)
_diffrn_detector_area_resol_mean 8.33
_diffrn_measured_fraction_theta_full 0.973
_diffrn_measured_fraction_theta_max 0.973
_diffrn_measurement_device_type 'Siemens SMART 1000 CCD area-detector'
_diffrn_measurement_method \w
_diffrn_radiation_monochromator graphite
_diffrn_radiation_source 'fine-focus sealed tube'
_diffrn_radiation_type MoK\a
_diffrn_radiation_wavelength 0.71073
_diffrn_reflns_av_R_equivalents 0.0139
_diffrn_reflns_av_sigmaI/netI 0.0324
_diffrn_reflns_limit_h_max 7
_diffrn_reflns_limit_h_min -8
_diffrn_reflns_limit_k_max 9
_diffrn_reflns_limit_k_min -9
_diffrn_reflns_limit_l_max 22
_diffrn_reflns_limit_l_min -16
_diffrn_reflns_number 4955
_diffrn_reflns_theta_full 26.03
_diffrn_reflns_theta_max 26.03
_diffrn_reflns_theta_min 2.28
_diffrn_standards_number 0
_exptl_absorpt_coefficient_mu 0.331
_exptl_absorpt_correction_T_max 0.9708
_exptl_absorpt_correction_T_min 0.9102
_exptl_absorpt_correction_type multi-scan
_exptl_absorpt_process_details '(SADABS; Sheldrick, 1996)'
_exptl_crystal_colour colourless
_exptl_crystal_density_diffrn 1.437
_exptl_crystal_density_method 'not measured'
_exptl_crystal_description plate
_exptl_crystal_F_000 396
_exptl_crystal_size_max 0.29
_exptl_crystal_size_mid 0.21
_exptl_crystal_size_min 0.09
_refine_diff_density_max 0.330
_refine_diff_density_min -0.176
_refine_ls_extinction_method none
_refine_ls_goodness_of_fit_ref 1.057
_refine_ls_hydrogen_treatment constr
_refine_ls_matrix_type full
_refine_ls_number_parameters 226
_refine_ls_number_reflns 3385
_refine_ls_number_restraints 0
_refine_ls_restrained_S_all 1.057
_refine_ls_R_factor_all 0.0756
_refine_ls_R_factor_gt 0.0545
_refine_ls_shift/su_max 0.000
_refine_ls_shift/su_mean 0.000
_refine_ls_structure_factor_coef Fsqd
_refine_ls_weighting_details 'calc w=1/[\s^2^(Fo^2^)+(0.0636P)^2^+0.3536P] where P=(Fo^2^+2Fc^2^)/3'
_refine_ls_weighting_scheme calc
_refine_ls_wR_factor_gt 0.1244
_refine_ls_wR_factor_ref 0.1383
_reflns_number_gt 2534
_reflns_number_total 3385
_reflns_threshold_expression I>2\s(I)
_cod_data_source_file sj6189.cif
_cod_data_source_block I
_cod_depositor_comments
;
The following automatic conversions were performed:
'_symmetry_cell_setting' value 'Triclinic' changed to 'triclinic'
according to '/home/saulius/struct/CIF-dictionaries/cif_core.dic'
dictionary named 'cif_core.dic' version 2.4.1 from 2010-06-29.

Automatic conversion script
Id: cif_fix_enum 1527 2010-12-29 10:47:43Z saulius 

The following automatic conversions were performed:

'_symmetry_cell_setting' value 'Triclinic' changed to 'triclinic'
according to /home/saulius/struct/CIF-dictionaries/cif_core.dic
dictionary named 'cif_core.dic' version 2.4.1 from 2010-06-29.

Automatic conversion script
Id: cif_fix_values 1715 2011-07-08 13:25:40Z adriana 
;
_cod_database_code 2207899
_cod_database_fobs_code 2207899

loop_
_symmetry_equiv_pos_as_xyz
'x, y, z'
'-x, -y, -z'

loop_
_atom_site_label
_atom_site_fract_x
_atom_site_fract_y
_atom_site_fract_z
_atom_site_U_iso_or_equiv
_atom_site_adp_type
_atom_site_calc_flag
_atom_site_refinement_flags
_atom_site_occupancy
_atom_site_type_symbol
S1 0.17311(13) 0.60830(11) 0.24119(4) 0.0525(2) Uani d . 1 S
S2 0.39342(16) 0.41709(12) 0.13363(4) 0.0658(3) Uani d . 1 S
F1 0.6179(3) 0.5610(3) 0.32055(10) 0.0689(5) Uani d . 1 F
O1 0.0206(3) 0.4158(4) 0.39562(11) 0.0704(7) Uani d . 1 O
O2 0.1976(4) 0.9085(3) 0.00547(13) 0.0714(7) Uani d . 1 O
N1 0.2772(4) 0.7009(3) 0.11157(12) 0.0440(6) Uani d . 1 N
N2 -0.0098(4) 0.2475(3) 0.25445(12) 0.0468(6) Uani d . 1 N
N3 -0.0062(4) 0.0810(4) 0.26668(18) 0.0681(8) Uani d . 1 N
N4 -0.3260(5) 0.0512(5) 0.21260(18) 0.0834(10) Uani d . 1 N
C1 0.5869(5) 0.6355(4) 0.38979(17) 0.0491(7) Uani d . 1 C
C2 0.7643(5) 0.7462(4) 0.4363(2) 0.0616(9) Uani d . 1 C
H2A 0.8988 0.7686 0.4203 0.074 Uiso calc R 1 H
C3 0.7403(5) 0.8238(4) 0.50711(19) 0.0607(8) Uani d . 1 C
H3B 0.8604 0.8978 0.5390 0.073 Uiso calc R 1 H
C4 0.5407(5) 0.7942(4) 0.53199(16) 0.0501(7) Uani d . 1 C
C5 0.3666(5) 0.6785(4) 0.48332(15) 0.0454(7) Uani d . 1 C
H5A 0.2320 0.6546 0.4994 0.054 Uiso calc R 1 H
C6 0.3834(4) 0.5962(4) 0.41141(15) 0.0420(6) Uani d . 1 C
C7 0.1833(4) 0.4699(4) 0.36642(15) 0.0444(6) Uani d . 1 C
C8 0.1770(4) 0.4112(4) 0.28149(14) 0.0424(6) Uani d . 1 C
H8A 0.3056 0.3846 0.2702 0.051 Uiso calc R 1 H
C9 0.2876(4) 0.5796(4) 0.15465(14) 0.0414(6) Uani d . 1 C
C10 0.3925(5) 0.7235(5) 0.04465(16) 0.0543(8) Uani d . 1 C
H10A 0.4244 0.6126 0.0281 0.065 Uiso calc R 1 H
H10B 0.5260 0.8266 0.0571 0.065 Uiso calc R 1 H
C11 0.2647(6) 0.7582(5) -0.01740(17) 0.0650(9) Uani d . 1 C
H11A 0.3494 0.7834 -0.0591 0.078 Uiso calc R 1 H
H11B 0.1412 0.6478 -0.0346 0.078 Uiso calc R 1 H
C12 0.0693(5) 0.8718(5) 0.06493(19) 0.0630(9) Uani d . 1 C
H12A -0.0534 0.7603 0.0484 0.076 Uiso calc R 1 H
H12B 0.0187 0.9735 0.0788 0.076 Uiso calc R 1 H
C13 0.1891(5) 0.8476(4) 0.13196(17) 0.0526(7) Uani d . 1 C
H13A 0.3034 0.9630 0.1518 0.063 Uiso calc R 1 H
H13B 0.0948 0.8157 0.1707 0.063 Uiso calc R 1 H
C14 -0.2013(6) 0.2258(6) 0.22357(19) 0.0699(10) Uani d . 1 C
H14A -0.2419 0.3219 0.2113 0.084 Uiso calc R 1 H
C15 -0.1994(6) -0.0296(5) 0.2400(2) 0.0760(11) Uani d . 1 C
H15A -0.2452 -0.1564 0.2402 0.091 Uiso calc R 1 H
C16 0.5139(6) 0.8809(5) 0.60898(18) 0.0685(9) Uani d . 1 C
H16A 0.3656 0.8439 0.6159 0.103 Uiso calc R 1 H
H16B 0.5732 1.0133 0.6139 0.103 Uiso calc R 1 H
H16C 0.5860 0.8407 0.6462 0.103 Uiso calc R 1 H

loop_
_atom_site_aniso_label
_atom_site_aniso_U_11
_atom_site_aniso_U_22
_atom_site_aniso_U_33
_atom_site_aniso_U_12
_atom_site_aniso_U_13
_atom_site_aniso_U_23
S1 0.0777(6) 0.0581(5) 0.0397(4) 0.0414(4) 0.0207(4) 0.0175(3)
S2 0.1061(7) 0.0742(6) 0.0501(5) 0.0653(5) 0.0306(4) 0.0240(4)
F1 0.0544(11) 0.0767(13) 0.0656(12) 0.0141(9) 0.0227(9) -0.0027(10)
O1 0.0449(12) 0.1072(19) 0.0414(12) 0.0070(12) 0.0093(10) 0.0034(12)
O2 0.0913(17) 0.0882(16) 0.0655(15) 0.0566(15) 0.0233(13) 0.0433(13)
N1 0.0538(14) 0.0537(13) 0.0369(12) 0.0307(12) 0.0106(10) 0.0151(10)
N2 0.0467(14) 0.0558(14) 0.0389(12) 0.0200(12) 0.0038(10) 0.0067(11)
N3 0.0604(18) 0.0506(15) 0.092(2) 0.0181(14) 0.0080(15) 0.0122(15)
N4 0.064(2) 0.091(2) 0.073(2) 0.0088(19) -0.0084(16) -0.0050(18)
C1 0.0500(18) 0.0456(15) 0.0513(17) 0.0147(14) 0.0103(14) 0.0109(13)
C2 0.0418(17) 0.0533(18) 0.080(2) 0.0038(15) 0.0117(16) 0.0107(17)
C3 0.054(2) 0.0511(18) 0.063(2) 0.0029(15) -0.0052(16) 0.0082(16)
C4 0.0581(19) 0.0458(15) 0.0456(16) 0.0144(14) 0.0021(14) 0.0159(13)
C5 0.0492(16) 0.0480(15) 0.0426(15) 0.0174(13) 0.0084(13) 0.0175(13)
C6 0.0449(16) 0.0424(14) 0.0419(15) 0.0158(12) 0.0077(12) 0.0155(12)
C7 0.0438(16) 0.0530(16) 0.0395(14) 0.0180(13) 0.0090(12) 0.0139(12)
C8 0.0491(16) 0.0470(15) 0.0370(14) 0.0222(13) 0.0083(12) 0.0117(12)
C9 0.0484(16) 0.0472(15) 0.0358(14) 0.0244(13) 0.0071(12) 0.0099(12)
C10 0.069(2) 0.0667(19) 0.0454(16) 0.0393(16) 0.0204(14) 0.0228(14)
C11 0.087(2) 0.075(2) 0.0453(17) 0.039(2) 0.0123(17) 0.0229(16)
C12 0.063(2) 0.081(2) 0.066(2) 0.0426(18) 0.0148(16) 0.0334(18)
C13 0.067(2) 0.0559(17) 0.0526(17) 0.0393(16) 0.0133(15) 0.0181(14)
C14 0.064(2) 0.088(3) 0.056(2) 0.028(2) -0.0060(17) 0.0069(18)
C15 0.067(2) 0.060(2) 0.084(3) 0.006(2) 0.019(2) -0.005(2)
C16 0.085(3) 0.065(2) 0.0462(18) 0.0162(19) -0.0002(17) 0.0058(16)

loop_
_atom_type_symbol
_atom_type_description
_atom_type_scat_dispersion_real
_atom_type_scat_dispersion_imag
_atom_type_scat_source
C C 0.0033 0.0016 'International Tables Vol C Tables 4.2.6.8 and 6.1.1.4'
H H 0.0000 0.0000 'International Tables Vol C Tables 4.2.6.8 and 6.1.1.4'
N N 0.0061 0.0033 'International Tables Vol C Tables 4.2.6.8 and 6.1.1.4'
O O 0.0106 0.0060 'International Tables Vol C Tables 4.2.6.8 and 6.1.1.4'
F F 0.0171 0.0103 'International Tables Vol C Tables 4.2.6.8 and 6.1.1.4'
S S 0.1246 0.1234 'International Tables Vol C Tables 4.2.6.8 and 6.1.1.4'

loop_
_geom_angle_atom_site_label_1
_geom_angle_atom_site_label_2
_geom_angle_atom_site_label_3
_geom_angle
_geom_angle_publ_flag
C9 S1 C8 102.84(12) ?
C11 O2 C12 109.9(2) ?
C9 N1 C13 124.7(2) ?
C9 N1 C10 121.5(2) ?
C13 N1 C10 112.7(2) ?
C14 N2 N3 109.1(3) ?
C14 N2 C8 132.4(3) ?
N3 N2 C8 118.3(2) ?
C15 N3 N2 101.8(3) ?
C14 N4 C15 101.9(3) ?
F1 C1 C2 117.0(3) ?
F1 C1 C6 120.3(3) ?
C2 C1 C6 122.6(3) ?
C1 C2 C3 118.9(3) ?
C1 C2 H2A 120.5 ?
C3 C2 H2A 120.5 ?
C2 C3 C4 121.6(3) ?
C2 C3 H3B 119.2 ?
C4 C3 H3B 119.2 ?
C5 C4 C3 117.1(3) ?
C5 C4 C16 121.1(3) ?
C3 C4 C16 121.7(3) ?
C4 C5 C6 123.2(3) ?
C4 C5 H5A 118.4 ?
C6 C5 H5A 118.4 ?
C1 C6 C5 116.5(3) ?
C1 C6 C7 126.3(3) ?
C5 C6 C7 117.2(2) ?
O1 C7 C6 120.6(2) ?
O1 C7 C8 118.5(2) ?
C6 C7 C8 120.8(2) ?
N2 C8 C7 110.2(2) yes
N2 C8 S1 112.22(18) yes
C7 C8 S1 105.23(18) yes
N2 C8 H8A 109.7 ?
C7 C8 H8A 109.7 ?
S1 C8 H8A 109.7 ?
N1 C9 S2 125.4(2) ?
N1 C9 S1 112.52(19) ?
S2 C9 S1 122.11(15) ?
N1 C10 C11 111.0(2) ?
N1 C10 H10A 109.4 ?
C11 C10 H10A 109.4 ?
N1 C10 H10B 109.4 ?
C11 C10 H10B 109.4 ?
H10A C10 H10B 108.0 ?
O2 C11 C10 112.0(3) ?
O2 C11 H11A 109.2 ?
C10 C11 H11A 109.2 ?
O2 C11 H11B 109.2 ?
C10 C11 H11B 109.2 ?
H11A C11 H11B 107.9 ?
O2 C12 C13 111.5(2) ?
O2 C12 H12A 109.3 ?
C13 C12 H12A 109.3 ?
O2 C12 H12B 109.3 ?
C13 C12 H12B 109.3 ?
H12A C12 H12B 108.0 ?
N1 C13 C12 110.4(3) ?
N1 C13 H13A 109.6 ?
C12 C13 H13A 109.6 ?
N1 C13 H13B 109.6 ?
C12 C13 H13B 109.6 ?
H13A C13 H13B 108.1 ?
N4 C14 N2 111.2(3) ?
N4 C14 H14A 124.4 ?
N2 C14 H14A 124.4 ?
N3 C15 N4 115.9(3) ?
N3 C15 H15A 122.0 ?
N4 C15 H15A 122.0 ?
C4 C16 H16A 109.5 ?
C4 C16 H16B 109.5 ?
H16A C16 H16B 109.5 ?
C4 C16 H16C 109.5 ?
H16A C16 H16C 109.5 ?
H16B C16 H16C 109.5 ?

loop_
_geom_bond_atom_site_label_1
_geom_bond_atom_site_label_2
_geom_bond_distance
_geom_bond_publ_flag
S1 C9 1.797(3) yes
S1 C8 1.799(3) yes
S2 C9 1.660(3) yes
F1 C1 1.361(3) yes
O1 C7 1.208(3) yes
O2 C11 1.409(4) ?
O2 C12 1.411(4) ?
N1 C9 1.326(3) ?
N1 C13 1.468(3) ?
N1 C10 1.469(3) ?
N2 C14 1.327(4) ?
N2 N3 1.355(3) ?
N2 C8 1.457(4) ?
N3 C15 1.314(4) ?
N4 C14 1.314(5) ?
N4 C15 1.336(5) ?
C1 C2 1.370(4) ?
C1 C6 1.386(4) ?
C2 C3 1.379(5) ?
C2 H2A 0.9300 ?
C3 C4 1.391(4) ?
C3 H3B 0.9300 ?
C4 C5 1.386(4) ?
C4 C16 1.506(4) ?
C5 C6 1.394(4) ?
C5 H5A 0.9300 ?
C6 C7 1.488(4) ?
C7 C8 1.535(4) ?
C8 H8A 0.9800 ?
C10 C11 1.494(4) ?
C10 H10A 0.9700 ?
C10 H10B 0.9700 ?
C11 H11A 0.9700 ?
C11 H11B 0.9700 ?
C12 C13 1.496(4) ?
C12 H12A 0.9700 ?
C12 H12B 0.9700 ?
C13 H13A 0.9700 ?
C13 H13B 0.9700 ?
C14 H14A 0.9300 ?
C15 H15A 0.9300 ?
C16 H16A 0.9600 ?
C16 H16B 0.9600 ?
C16 H16C 0.9600 ?

loop_
_geom_hbond_atom_site_label_D
_geom_hbond_atom_site_label_H
_geom_hbond_atom_site_label_A
_geom_hbond_site_symmetry_A
_geom_hbond_distance_DH
_geom_hbond_distance_HA
_geom_hbond_distance_DA
_geom_hbond_angle_DHA
_geom_hbond_publ_flag
C12 H12B O2 2_575 0.97 2.53 3.207(4) 127 yes
C13 H13A N4 1_665 0.97 2.50 3.267(5) 135 yes

loop_
_geom_torsion_atom_site_label_1
_geom_torsion_atom_site_label_2
_geom_torsion_atom_site_label_3
_geom_torsion_atom_site_label_4
_geom_torsion
C14 N2 N3 C15 1.2(4)
C8 N2 N3 C15 176.2(3)
F1 C1 C2 C3 -179.7(3)
C6 C1 C2 C3 -0.8(5)
C1 C2 C3 C4 -0.8(5)
C2 C3 C4 C5 1.9(5)
C2 C3 C4 C16 -179.2(3)
C3 C4 C5 C6 -1.5(4)
C16 C4 C5 C6 179.5(3)
F1 C1 C6 C5 180.0(2)
C2 C1 C6 C5 1.1(4)
F1 C1 C6 C7 2.4(4)
C2 C1 C6 C7 -176.5(3)
C4 C5 C6 C1 0.1(4)
C4 C5 C6 C7 177.9(2)
C1 C6 C7 O1 164.7(3)
C5 C6 C7 O1 -12.9(4)
C1 C6 C7 C8 -17.6(4)
C5 C6 C7 C8 164.8(2)
C14 N2 C8 C7 96.0(4)
N3 N2 C8 C7 -77.5(3)
C14 N2 C8 S1 -20.9(4)
N3 N2 C8 S1 165.6(2)
O1 C7 C8 N2 -20.0(4)
C6 C7 C8 N2 162.3(2)
O1 C7 C8 S1 101.2(3)
C6 C7 C8 S1 -76.5(3)
C9 S1 C8 N2 -85.9(2)
C9 S1 C8 C7 154.19(18)
C13 N1 C9 S2 -178.0(2)
C10 N1 C9 S2 -10.4(4)
C13 N1 C9 S1 1.9(4)
C10 N1 C9 S1 169.4(2)
C8 S1 C9 N1 172.7(2)
C8 S1 C9 S2 -7.4(2)
C9 N1 C10 C11 142.5(3)
C13 N1 C10 C11 -48.6(4)
C12 O2 C11 C10 -60.4(4)
N1 C10 C11 O2 53.9(4)
C11 O2 C12 C13 61.6(4)
C9 N1 C13 C12 -142.0(3)
C10 N1 C13 C12 49.5(3)
O2 C12 C13 N1 -56.0(4)
C15 N4 C14 N2 1.2(4)
N3 N2 C14 N4 -1.6(4)
C8 N2 C14 N4 -175.5(3)
N2 N3 C15 N4 -0.6(4)
C14 N4 C15 N3 -0.3(4)

loop_
_cod_related_entry_id
_cod_related_entry_database
_cod_related_entry_code
1 ChemSpider 10603994
